data_4347132
loop_
_publ_author_name
'Zhao, Xin'
'Zhou, Feng'
'Liu, Quan'
'Chen, Qiu-Fang'
'Yang, Jun-Yi'
'Zhang, Wen-Hua'
'Song, Ying-Lin'
'Lang, Jian-Ping'

_publ_section_title
;
 Diverse Tp*-Capped W-Cu-S Clusters from One-Pot Assembly Involving in
 Situ Thiolation of Phosphines.
;
_journal_issue 4
_journal_name_full 'Inorganic chemistry'
_journal_page_first 1861
_journal_page_last 1871
_journal_paper_doi 10.1021/acs.inorgchem.5b02765
_journal_volume 55
_journal_year 2016
_chemical_formula_moiety 'C132 H130 B4 Cl Cu12 N24 P6 S24 W4, F6 P, 1.5(C H2 Cl2)'
_chemical_formula_sum 'C133.5 H133 B4 Cl4 Cu12 F6 N24 O0 P7 S24 W4'
_chemical_formula_weight 4856.78
_space_group_crystal_system trigonal
_space_group_IT_number 148
_space_group_name_Hall '-R 3'
_space_group_name_H-M_alt 'R -3 :H'
_atom_sites_solution_hydrogens mixed
_audit_creation_method SHELXL-2013
_audit_update_record
;
2015-10-27 # Formatted by publCIF

;
_cell_angle_alpha 90
_cell_angle_beta 90
_cell_angle_gamma 120
_cell_formula_units_Z 3
_cell_length_a 18.4883(3)
_cell_length_b 18.4883(3)
_cell_length_c 46.7635(15)
_cell_measurement_reflns_used 18748
_cell_measurement_temperature 285(2)
_cell_measurement_theta_max 29.9360
_cell_measurement_theta_min 3.4650
_cell_volume 13843.0(5)
_computing_structure_refinement 'SHELXL-2013 (Sheldrick, 2013)'
_diffrn_ambient_temperature 285(2)
_diffrn_detector_area_resol_mean 10.4471
_diffrn_measured_fraction_theta_full 0.998
_diffrn_measured_fraction_theta_max 0.998
_diffrn_measurement_device_type 'Xcalibur, Atlas, Gemini'
_diffrn_measurement_method '\w scans'
_diffrn_radiation_type MoK\a
_diffrn_radiation_wavelength 0.71073
_diffrn_reflns_av_R_equivalents 0.0318
_diffrn_reflns_av_unetI/netI 0.0224
_diffrn_reflns_Laue_measured_fraction_full 0.998
_diffrn_reflns_Laue_measured_fraction_max 0.998
_diffrn_reflns_limit_h_max 23
_diffrn_reflns_limit_h_min -20
_diffrn_reflns_limit_k_max 23
_diffrn_reflns_limit_k_min -20
_diffrn_reflns_limit_l_max 58
_diffrn_reflns_limit_l_min -46
_diffrn_reflns_number 34425
_diffrn_reflns_point_group_measured_fraction_full 0.998
_diffrn_reflns_point_group_measured_fraction_max 0.998
_diffrn_reflns_theta_full 25.242
_diffrn_reflns_theta_max 26.371
_diffrn_reflns_theta_min 3.084
_diffrn_standards_decay_% 0
_diffrn_standards_interval_count 0
_diffrn_standards_interval_time 0
_diffrn_standards_number 0
_exptl_absorpt_coefficient_mu 4.277
_exptl_absorpt_correction_T_max 0.599
_exptl_absorpt_correction_T_min 0.373
_exptl_absorpt_correction_type multi-scan
_exptl_absorpt_process_details
;
CrysAlisPro, Agilent Technologies,
Version 1.171.36.32 (release 02-08-2013 CrysAlis171 .NET)
(compiled Aug  2 2013,16:46:58)
Empirical absorption correction using spherical harmonics,
 implemented in SCALE3 ABSPACK scaling algorithm.
;
_exptl_crystal_colour black
_exptl_crystal_density_diffrn 1.748
_exptl_crystal_density_meas 1.748
_exptl_crystal_description block
_exptl_crystal_F_000 7131
_exptl_crystal_size_max 0.300
_exptl_crystal_size_mid 0.200
_exptl_crystal_size_min 0.120
_refine_diff_density_max 2.529
_refine_diff_density_min -1.377
_refine_diff_density_rms 0.156
_refine_ls_extinction_method none
_refine_ls_goodness_of_fit_ref 1.134
_refine_ls_hydrogen_treatment mixed
_refine_ls_matrix_type full
_refine_ls_number_parameters 344
_refine_ls_number_reflns 6293
_refine_ls_number_restraints 2
_refine_ls_restrained_S_all 1.134
_refine_ls_R_factor_all 0.0673
_refine_ls_R_factor_gt 0.0475
_refine_ls_shift/su_max 0.000
_refine_ls_shift/su_mean 0.000
_refine_ls_structure_factor_coef Fsqd
_refine_ls_weighting_details
;
 w=1/[\s^2^(Fo^2^)+(0.0849P)^2^+162.0904P]
 where P=(Fo^2^+2Fc^2^)/3
;
_refine_ls_weighting_scheme calc
_refine_ls_wR_factor_gt 0.1440
_refine_ls_wR_factor_ref 0.1656
_reflns_Friedel_coverage 0.000
_reflns_number_gt 4973
_reflns_number_total 6293
_reflns_threshold_expression 'I > 2\s(I)'
_cod_data_source_file ic5b02765_si_002.cif
_cod_data_source_block Compound7
_cod_original_cell_volume 13843.0(6)
_cod_original_formula_sum 'C133.50 H133 B4 Cl4 Cu12 F6 N24 O0 P7 S24 W4'
_cod_database_code 4347132
_publcif_datablock.id {1ca2fa55-b5ad-4ef6-b52e-b224027af6a3}

_shelx_space_group_comment
;
The symmetry employed for this shelxl refinement is uniquely defined
by the following loop, which should always be used as a source of
symmetry information in preference to the above space-group names.
They are only intended as comments.
;
_shelx_estimated_absorpt_t_min 0.360
_shelx_estimated_absorpt_t_max 0.628
_shelxl_version_number 2013-2

loop_
_space_group_symop_operation_xyz
'x, y, z'
'-y, x-y, z'
'-x+y, -x, z'
'x+2/3, y+1/3, z+1/3'
'-y+2/3, x-y+1/3, z+1/3'
'-x+y+2/3, -x+1/3, z+1/3'
'x+1/3, y+2/3, z+2/3'
'-y+1/3, x-y+2/3, z+2/3'
'-x+y+1/3, -x+2/3, z+2/3'
'-x, -y, -z'
'y, -x+y, -z'
'x-y, x, -z'
'-x+2/3, -y+1/3, -z+1/3'
'y+2/3, -x+y+1/3, -z+1/3'
'x-y+2/3, x+1/3, -z+1/3'
'-x+1/3, -y+2/3, -z+2/3'
'y+1/3, -x+y+2/3, -z+2/3'
'x-y+1/3, x+2/3, -z+2/3'

loop_
_atom_site_label
_atom_site_type_symbol
_atom_site_fract_x
_atom_site_fract_y
_atom_site_fract_z
_atom_site_U_iso_or_equiv
_atom_site_adp_type
_atom_site_occupancy
_atom_site_site_symmetry_order
_atom_site_calc_flag
_atom_site_refinement_flags_posn
_atom_site_refinement_flags_adp
_atom_site_refinement_flags_occupancy
W1 W 0.6667 0.3333 0.19423(2) 0.04118(16) Uani 1 3 d S T P
W2 W 0.6667 0.3333 0.01768(2) 0.03474(15) Uani 1 3 d S T P
Cu1 Cu 0.62174(6) 0.22697(6) 0.15044(2) 0.0476(2) Uani 1 1 d . . .
Cu2 Cu 0.56156(5) 0.25933(6) 0.06156(2) 0.0435(2) Uani 1 1 d . . .
P1 P 0.47828(12) 0.10100(12) 0.10517(4) 0.0420(4) Uani 1 1 d . . .
P2 P 0.3333 0.6667 0.1667 0.0589(13) Uani 1 6 d S T P
S1 S 0.74173(12) 0.27808(12) 0.17385(4) 0.0456(4) Uani 1 1 d . . .
S2 S 0.62906(11) 0.20625(11) 0.03828(4) 0.0408(4) Uani 1 1 d . . .
S3 S 0.59570(13) 0.13348(14) 0.11670(4) 0.0506(5) Uani 1 1 d . . .
S4 S 0.46224(12) 0.19790(12) 0.09446(4) 0.0458(4) Uani 1 1 d . . .
F1 F 0.3753(5) 0.6292(5) 0.14733(14) 0.109(2) Uani 1 1 d . . .
Cl1 Cl 0.6667 0.3333 0.1054(2) 0.100(2) Uani 0.5 3 d S T P
N1 N 0.6367(5) 0.2454(5) 0.25568(14) 0.0567(17) Uani 1 1 d . . .
N2 N 0.6222(4) 0.2273(4) 0.22685(13) 0.0491(15) Uani 1 1 d . . .
N3 N 0.6978(4) 0.4360(4) -0.01519(12) 0.0422(13) Uani 1 1 d . . .
N4 N 0.6977(4) 0.4214(4) -0.04384(12) 0.0481(15) Uani 1 1 d . . .
C1 C 0.6207(11) 0.1717(9) 0.3025(2) 0.111(5) Uani 1 1 d . . .
C2 C 0.6126(7) 0.1740(6) 0.27081(19) 0.068(2) Uani 1 1 d . . .
C3 C 0.5825(6) 0.1105(6) 0.25152(19) 0.066(2) Uani 1 1 d . . .
H3 H 0.5610 0.0542 0.2557 0.079 Uiso 1 1 calc R U .
C4 C 0.5895(5) 0.1448(5) 0.22441(18) 0.0537(19) Uani 1 1 d . . .
C5 C 0.5590(7) 0.0946(6) 0.19765(19) 0.070(3) Uani 1 1 d . . .
H5A H 0.5122 0.0979 0.1903 0.105 Uiso 1 1 calc R U .
H5B H 0.5422 0.0374 0.2017 0.105 Uiso 1 1 calc R U .
H5C H 0.6030 0.1162 0.1837 0.105 Uiso 1 1 calc R U .
C6 C 0.7298(11) 0.4971(8) -0.0907(2) 0.111(5) Uani 1 1 d . . .
H6A H 0.7740 0.4875 -0.0966 0.167 Uiso 1 1 calc R U .
H6B H 0.7419 0.5515 -0.0969 0.167 Uiso 1 1 calc R U .
H6C H 0.6781 0.4555 -0.0990 0.167 Uiso 1 1 calc R U .
C7 C 0.7228(6) 0.4923(6) -0.05905(18) 0.061(2) Uani 1 1 d . . .
C8 C 0.7404(6) 0.5549(5) -0.03954(17) 0.058(2) Uani 1 1 d . . .
H8 H 0.7597 0.6108 -0.0437 0.069 Uiso 1 1 calc R U .
C9 C 0.7240(5) 0.5191(5) -0.01247(16) 0.0471(17) Uani 1 1 d . . .
C10 C 0.7342(7) 0.5657(6) 0.01394(19) 0.070(3) Uani 1 1 d . . .
H10A H 0.6838 0.5377 0.0250 0.105 Uiso 1 1 calc R U .
H10B H 0.7456 0.6211 0.0093 0.105 Uiso 1 1 calc R U .
H10C H 0.7798 0.5690 0.0248 0.105 Uiso 1 1 calc R U .
C11 C 0.4073(5) 0.0429(5) 0.13393(16) 0.0469(17) Uani 1 1 d . . .
C12 C 0.3668(5) 0.0739(5) 0.15015(18) 0.056(2) Uani 1 1 d . . .
H12 H 0.3705 0.1244 0.1452 0.067 Uiso 1 1 calc R U .
C13 C 0.3207(6) 0.0305(6) 0.1737(2) 0.067(2) Uani 1 1 d . . .
H13 H 0.2942 0.0521 0.1849 0.081 Uiso 1 1 calc R U .
C14 C 0.3140(6) -0.0455(6) 0.1808(2) 0.070(3) Uani 1 1 d . . .
H14 H 0.2833 -0.0748 0.1967 0.084 Uiso 1 1 calc R U .
C15 C 0.3515(6) -0.0768(6) 0.1647(2) 0.072(3) Uani 1 1 d . . .
H15 H 0.3458 -0.1282 0.1695 0.087 Uiso 1 1 calc R U .
C16 C 0.3985(6) -0.0342(6) 0.14127(19) 0.062(2) Uani 1 1 d . . .
H16 H 0.4244 -0.0568 0.1303 0.075 Uiso 1 1 calc R U .
C17 C 0.4484(5) 0.0285(5) 0.07568(16) 0.0484(17) Uani 1 1 d . . .
C18 C 0.3690(7) -0.0011(6) 0.0639(2) 0.075(3) Uani 1 1 d . . .
H18 H 0.3328 0.0145 0.0719 0.090 Uiso 1 1 calc R U .
C19 C 0.3440(8) -0.0530(7) 0.0404(3) 0.094(4) Uani 1 1 d . . .
H19 H 0.2911 -0.0723 0.0327 0.113 Uiso 1 1 calc R U .
C20 C 0.3963(10) -0.0759(7) 0.0285(2) 0.095(4) Uani 1 1 d . . .
H20 H 0.3792 -0.1116 0.0128 0.115 Uiso 1 1 calc R U .
C21 C 0.4735(9) -0.0468(7) 0.0396(3) 0.095(4) Uani 1 1 d . . .
H21 H 0.5097 -0.0616 0.0311 0.114 Uiso 1 1 calc R U .
C22 C 0.4997(7) 0.0049(6) 0.0633(2) 0.072(3) Uani 1 1 d . . .
H22 H 0.5527 0.0235 0.0708 0.087 Uiso 1 1 calc R U .
B1 B 0.6667 0.3333 0.2677(3) 0.055(4) Uani 1 3 d DS T P
H1B1 H 0.6667 0.3333 0.2923(5) 0.083 Uiso 1 3 d DS U P
B2 B 0.6667 0.3333 -0.0555(3) 0.048(3) Uani 1 3 d DS T P
H1B2 H 0.6667 0.3333 -0.0800(5) 0.072 Uiso 1 3 d DS U P
C23 C 0.707(4) 0.763(4) -0.0748(11) 0.100(2) Uani 0.25 1 d . . P
H23A H 0.7257 0.7277 -0.0841 0.120 Uiso 0.25 1 calc R U P
H23B H 0.6492 0.7407 -0.0800 0.120 Uiso 0.25 1 calc R U P
Cl2 Cl 0.7112(9) 0.7501(9) -0.0378(3) 0.100(2) Uani 0.25 1 d . . P
Cl3 Cl 0.7532(8) 0.8429(12) -0.0863(4) 0.131(6) Uani 0.25 1 d . . P

loop_
_atom_site_aniso_label
_atom_site_aniso_U_11
_atom_site_aniso_U_22
_atom_site_aniso_U_33
_atom_site_aniso_U_23
_atom_site_aniso_U_13
_atom_site_aniso_U_12
W1 0.0473(2) 0.0473(2) 0.0290(3) 0.000 0.000 0.02364(11)
W2 0.03999(19) 0.03999(19) 0.0242(2) 0.000 0.000 0.01999(10)
Cu1 0.0519(5) 0.0503(5) 0.0396(5) -0.0034(4) -0.0021(4) 0.0247(4)
Cu2 0.0456(5) 0.0465(5) 0.0363(5) 0.0037(4) 0.0053(4) 0.0214(4)
P1 0.0472(10) 0.0453(10) 0.0331(9) -0.0003(7) 0.0033(7) 0.0227(8)
P2 0.069(2) 0.069(2) 0.039(3) 0.000 0.000 0.0345(10)
S1 0.0507(10) 0.0533(10) 0.0371(9) 0.0000(7) -0.0012(7) 0.0291(9)
S2 0.0484(10) 0.0397(9) 0.0334(9) -0.0003(7) -0.0006(7) 0.0213(8)
S3 0.0516(11) 0.0703(13) 0.0379(10) -0.0045(9) -0.0029(8) 0.0365(10)
S4 0.0546(11) 0.0516(10) 0.0389(10) 0.0066(8) 0.0087(8) 0.0324(9)
F1 0.130(6) 0.144(6) 0.083(5) -0.020(4) 0.018(4) 0.089(5)
Cl1 0.102(4) 0.102(4) 0.096(6) 0.000 0.000 0.0510(18)
N1 0.073(5) 0.067(4) 0.032(3) 0.001(3) -0.002(3) 0.036(4)
N2 0.063(4) 0.055(4) 0.029(3) 0.008(3) 0.001(3) 0.029(3)
N3 0.054(3) 0.054(4) 0.025(3) 0.008(2) 0.005(2) 0.031(3)
N4 0.058(4) 0.056(4) 0.028(3) 0.003(3) 0.002(3) 0.027(3)
C1 0.175(14) 0.116(10) 0.046(6) 0.022(6) -0.005(7) 0.076(10)
C2 0.090(7) 0.072(6) 0.042(5) 0.012(4) 0.001(4) 0.041(5)
C3 0.086(6) 0.065(5) 0.049(5) 0.014(4) 0.002(4) 0.039(5)
C4 0.058(5) 0.052(4) 0.047(5) 0.007(3) 0.008(4) 0.024(4)
C5 0.097(7) 0.061(5) 0.046(5) 0.005(4) 0.003(5) 0.036(5)
C6 0.194(15) 0.086(8) 0.034(5) 0.011(5) 0.014(7) 0.055(9)
C7 0.082(6) 0.062(5) 0.036(4) 0.013(4) 0.010(4) 0.033(5)
C8 0.078(6) 0.056(5) 0.041(4) 0.014(4) 0.011(4) 0.035(4)
C9 0.059(4) 0.047(4) 0.039(4) 0.006(3) 0.003(3) 0.029(4)
C10 0.112(8) 0.052(5) 0.048(5) -0.002(4) 0.004(5) 0.042(5)
C11 0.052(4) 0.047(4) 0.039(4) 0.004(3) 0.003(3) 0.023(3)
C12 0.059(5) 0.056(5) 0.049(5) 0.003(4) 0.009(4) 0.025(4)
C13 0.059(5) 0.069(6) 0.069(6) 0.012(5) 0.023(4) 0.028(5)
C14 0.057(5) 0.075(6) 0.064(6) 0.026(5) 0.018(4) 0.024(5)
C15 0.075(6) 0.060(5) 0.082(7) 0.027(5) 0.021(5) 0.035(5)
C16 0.076(6) 0.062(5) 0.056(5) 0.012(4) 0.013(4) 0.041(5)
C17 0.058(4) 0.043(4) 0.038(4) -0.002(3) 0.005(3) 0.021(3)
C18 0.073(6) 0.078(6) 0.066(6) -0.020(5) -0.008(5) 0.033(5)
C19 0.097(8) 0.079(7) 0.085(8) -0.030(6) -0.023(7) 0.027(7)
C20 0.132(11) 0.066(7) 0.065(7) -0.029(5) -0.010(7) 0.032(7)
C21 0.134(11) 0.075(7) 0.081(8) -0.027(6) 0.013(8) 0.056(7)
C22 0.085(7) 0.069(6) 0.072(6) -0.012(5) -0.001(5) 0.045(5)
B1 0.071(6) 0.071(6) 0.024(7) 0.000 0.000 0.036(3)
B2 0.059(5) 0.059(5) 0.025(7) 0.000 0.000 0.030(3)
C23 0.102(4) 0.102(4) 0.096(6) 0.000 0.000 0.0510(18)
Cl2 0.102(4) 0.102(4) 0.096(6) 0.000 0.000 0.0510(18)
Cl3 0.064(7) 0.151(14) 0.187(17) 0.027(12) 0.000(8) 0.062(8)

loop_
_atom_type_symbol
_atom_type_description
_atom_type_scat_dispersion_real
_atom_type_scat_dispersion_imag
_atom_type_scat_source
C C 0.0033 0.0016 'International Tables Vol C Tables 4.2.6.8 and 6.1.1.4'
H H 0.0000 0.0000 'International Tables Vol C Tables 4.2.6.8 and 6.1.1.4'
B B 0.0013 0.0007 'International Tables Vol C Tables 4.2.6.8 and 6.1.1.4'
N N 0.0061 0.0033 'International Tables Vol C Tables 4.2.6.8 and 6.1.1.4'
O O 0.0106 0.0060 'International Tables Vol C Tables 4.2.6.8 and 6.1.1.4'
F F 0.0171 0.0103 'International Tables Vol C Tables 4.2.6.8 and 6.1.1.4'
P P 0.1023 0.0942 'International Tables Vol C Tables 4.2.6.8 and 6.1.1.4'
S S 0.1246 0.1234 'International Tables Vol C Tables 4.2.6.8 and 6.1.1.4'
Cl Cl 0.1484 0.1585 'International Tables Vol C Tables 4.2.6.8 and 6.1.1.4'
Cu Cu 0.3201 1.2651 'International Tables Vol C Tables 4.2.6.8 and 6.1.1.4'
W W -0.8490 6.8722 'International Tables Vol C Tables 4.2.6.8 and 6.1.1.4'

loop_
_geom_angle_atom_site_label_1
_geom_angle_atom_site_label_2
_geom_angle_atom_site_label_3
_geom_angle
_geom_angle_site_symmetry_1
_geom_angle_site_symmetry_3
N2 W1 N2 80.4(2) . 2_655
N2 W1 N2 80.4(2) . 3_665
N2 W1 N2 80.4(2) 2_655 3_665
N2 W1 S1 86.23(17) . .
N2 W1 S1 86.55(17) 2_655 .
N2 W1 S1 162.65(17) 3_665 .
N2 W1 S1 86.55(17) . 3_665
N2 W1 S1 162.65(17) 2_655 3_665
N2 W1 S1 86.22(17) 3_665 3_665
S1 W1 S1 104.04(5) . 3_665
N2 W1 S1 162.64(17) . 2_655
N2 W1 S1 86.22(17) 2_655 2_655
N2 W1 S1 86.55(17) 3_665 2_655
S1 W1 S1 104.04(5) . 2_655
S1 W1 S1 104.04(5) 3_665 2_655
N2 W1 Cu1 138.76(17) . 3_665
N2 W1 Cu1 138.54(17) 2_655 3_665
N2 W1 Cu1 91.96(17) 3_665 3_665
S1 W1 Cu1 105.39(5) . 3_665
S1 W1 Cu1 52.37(5) 3_665 3_665
S1 W1 Cu1 52.51(5) 2_655 3_665
N2 W1 Cu1 91.96(17) . .
N2 W1 Cu1 138.76(17) 2_655 .
N2 W1 Cu1 138.54(17) 3_665 .
S1 W1 Cu1 52.37(5) . .
S1 W1 Cu1 52.51(5) 3_665 .
S1 W1 Cu1 105.39(5) 2_655 .
Cu1 W1 Cu1 67.42(3) 3_665 .
N2 W1 Cu1 138.54(17) . 2_655
N2 W1 Cu1 91.96(17) 2_655 2_655
N2 W1 Cu1 138.76(17) 3_665 2_655
S1 W1 Cu1 52.50(5) . 2_655
S1 W1 Cu1 105.39(5) 3_665 2_655
S1 W1 Cu1 52.37(5) 2_655 2_655
Cu1 W1 Cu1 67.42(3) 3_665 2_655
Cu1 W1 Cu1 67.42(3) . 2_655
N3 W2 N3 79.6(2) 3_665 2_655
N3 W2 N3 79.6(2) 3_665 .
N3 W2 N3 79.6(2) 2_655 .
N3 W2 S2 86.66(16) 3_665 .
N3 W2 S2 87.18(15) 2_655 .
N3 W2 S2 162.39(16) . .
N3 W2 S2 87.18(15) 3_665 2_655
N3 W2 S2 162.39(16) 2_655 2_655
N3 W2 S2 86.66(16) . 2_655
S2 W2 S2 103.73(5) . 2_655
N3 W2 S2 162.39(16) 3_665 3_665
N3 W2 S2 86.66(16) 2_655 3_665
N3 W2 S2 87.18(15) . 3_665
S2 W2 S2 103.73(5) . 3_665
S2 W2 S2 103.73(5) 2_655 3_665
N3 W2 Cu2 92.23(15) 3_665 2_655
N3 W2 Cu2 139.15(15) 2_655 2_655
N3 W2 Cu2 138.59(16) . 2_655
S2 W2 Cu2 52.22(5) . 2_655
S2 W2 Cu2 52.22(5) 2_655 2_655
S2 W2 Cu2 105.38(5) 3_665 2_655
N3 W2 Cu2 139.15(15) 3_665 3_665
N3 W2 Cu2 138.59(16) 2_655 3_665
N3 W2 Cu2 92.23(15) . 3_665
S2 W2 Cu2 105.38(5) . 3_665
S2 W2 Cu2 52.22(5) 2_655 3_665
S2 W2 Cu2 52.22(5) 3_665 3_665
Cu2 W2 Cu2 67.84(3) 2_655 3_665
N3 W2 Cu2 138.59(16) 3_665 .
N3 W2 Cu2 92.23(15) 2_655 .
N3 W2 Cu2 139.15(15) . .
S2 W2 Cu2 52.22(5) . .
S2 W2 Cu2 105.38(5) 2_655 .
S2 W2 Cu2 52.22(5) 3_665 .
Cu2 W2 Cu2 67.84(3) 2_655 .
Cu2 W2 Cu2 67.84(3) 3_665 .
S3 Cu1 S1 117.80(8) . .
S3 Cu1 S1 130.58(8) . 3_665
S1 Cu1 S1 109.60(10) . 3_665
S3 Cu1 W1 172.33(7) . .
S1 Cu1 W1 55.28(5) . .
S1 Cu1 W1 55.24(5) 3_665 .
S3 Cu1 Cl1 83.17(16) . .
S1 Cu1 Cl1 101.29(10) . .
S1 Cu1 Cl1 101.15(10) 3_665 .
W1 Cu1 Cl1 101.05(16) . .
S3 Cu1 Cu1 130.86(6) . 3_665
S1 Cu1 Cu1 98.69(6) . 3_665
S1 Cu1 Cu1 48.09(6) 3_665 3_665
W1 Cu1 Cu1 56.288(17) . 3_665
Cl1 Cu1 Cu1 56.90(12) . 3_665
S3 Cu1 Cu1 122.82(7) . 2_655
S1 Cu1 Cu1 48.24(6) . 2_655
S1 Cu1 Cu1 98.57(6) 3_665 2_655
W1 Cu1 Cu1 56.289(17) . 2_655
Cl1 Cu1 Cu1 56.90(12) . 2_655
Cu1 Cu1 Cu1 60.001(1) 3_665 2_655
S2 Cu2 S2 109.24(9) 3_665 .
S2 Cu2 S4 120.30(8) 3_665 .
S2 Cu2 S4 128.08(8) . .
S2 Cu2 Cl1 100.17(11) 3_665 .
S2 Cu2 Cl1 100.17(11) . .
S4 Cu2 Cl1 86.21(17) . .
S2 Cu2 W2 55.01(5) 3_665 .
S2 Cu2 W2 55.01(5) . .
S4 Cu2 W2 172.85(7) . .
Cl1 Cu2 W2 99.77(16) . .
S2 Cu2 Cu2 98.11(5) 3_665 2_655
S2 Cu2 Cu2 47.60(5) . 2_655
S4 Cu2 Cu2 131.05(6) . 2_655
Cl1 Cu2 Cu2 56.08(13) . 2_655
W2 Cu2 Cu2 56.081(16) . 2_655
S2 Cu2 Cu2 47.60(5) 3_665 3_665
S2 Cu2 Cu2 98.10(5) . 3_665
S4 Cu2 Cu2 126.01(6) . 3_665
Cl1 Cu2 Cu2 56.08(13) . 3_665
W2 Cu2 Cu2 56.081(16) . 3_665
Cu2 Cu2 Cu2 60.0 2_655 3_665
C17 P1 C11 105.4(4) . .
C17 P1 S3 108.0(3) . .
C11 P1 S3 109.4(3) . .
C17 P1 S4 110.0(3) . .
C11 P1 S4 109.1(3) . .
S3 P1 S4 114.59(13) . .
F1 P2 F1 89.8(4) 3_565 2_665
F1 P2 F1 90.2(4) 3_565 14_455
F1 P2 F1 180.0 2_665 14_455
F1 P2 F1 180.0 3_565 15
F1 P2 F1 90.2(4) 2_665 15
F1 P2 F1 89.8(4) 14_455 15
F1 P2 F1 89.8(4) 3_565 .
F1 P2 F1 89.8(4) 2_665 .
F1 P2 F1 90.2(4) 14_455 .
F1 P2 F1 90.2(4) 15 .
F1 P2 F1 90.2(4) 3_565 13_565
F1 P2 F1 90.2(4) 2_665 13_565
F1 P2 F1 89.8(4) 14_455 13_565
F1 P2 F1 89.8(4) 15 13_565
F1 P2 F1 180.0 . 13_565
Cu1 S1 Cu1 83.68(8) . 2_655
Cu1 S1 W1 72.35(6) . .
Cu1 S1 W1 72.26(6) 2_655 .
Cu2 S2 Cu2 84.80(8) 2_655 .
Cu2 S2 W2 72.77(6) 2_655 .
Cu2 S2 W2 72.77(6) . .
P1 S3 Cu1 101.84(10) . .
P1 S4 Cu2 100.06(9) . .
Cu2 Cl1 Cu2 67.8(3) . 2_655
Cu2 Cl1 Cu2 67.8(3) . 3_665
Cu2 Cl1 Cu2 67.8(3) 2_655 3_665
Cu2 Cl1 Cu1 116.24(3) . 3_665
Cu2 Cl1 Cu1 174.72(7) 2_655 3_665
Cu2 Cl1 Cu1 110.03(3) 3_665 3_665
Cu2 Cl1 Cu1 110.03(3) . .
Cu2 Cl1 Cu1 116.24(3) 2_655 .
Cu2 Cl1 Cu1 174.72(7) 3_665 .
Cu1 Cl1 Cu1 66.2(2) 3_665 .
Cu2 Cl1 Cu1 174.71(7) . 2_655
Cu2 Cl1 Cu1 110.03(3) 2_655 2_655
Cu2 Cl1 Cu1 116.24(3) 3_665 2_655
Cu1 Cl1 Cu1 66.2(2) 3_665 2_655
Cu1 Cl1 Cu1 66.2(2) . 2_655
C2 N1 N2 110.0(7) . .
C2 N1 B1 127.3(8) . .
N2 N1 B1 122.3(8) . .
C4 N2 N1 106.4(6) . .
C4 N2 W1 133.3(5) . .
N1 N2 W1 120.0(5) . .
C9 N3 N4 106.1(6) . .
C9 N3 W2 132.3(5) . .
N4 N3 W2 121.4(5) . .
C7 N4 N3 111.0(6) . .
C7 N4 B2 127.4(8) . .
N3 N4 B2 121.5(7) . .
C3 C2 N1 106.7(8) . .
C3 C2 C1 129.6(10) . .
N1 C2 C1 123.7(10) . .
C2 C3 C4 107.8(8) . .
C2 C3 H3 126.1 . .
C4 C3 H3 126.1 . .
N2 C4 C3 109.2(8) . .
N2 C4 C5 126.7(7) . .
C3 C4 C5 124.0(8) . .
C4 C5 H5A 109.5 . .
C4 C5 H5B 109.5 . .
H5A C5 H5B 109.5 . .
C4 C5 H5C 109.5 . .
H5A C5 H5C 109.5 . .
H5B C5 H5C 109.5 . .
C7 C6 H6A 109.5 . .
C7 C6 H6B 109.5 . .
H6A C6 H6B 109.5 . .
C7 C6 H6C 109.5 . .
H6A C6 H6C 109.5 . .
H6B C6 H6C 109.5 . .
N4 C7 C8 106.8(7) . .
N4 C7 C6 124.1(9) . .
C8 C7 C6 129.2(8) . .
C7 C8 C9 107.4(7) . .
C7 C8 H8 126.3 . .
C9 C8 H8 126.3 . .
N3 C9 C8 108.8(7) . .
N3 C9 C10 127.6(7) . .
C8 C9 C10 123.7(7) . .
C9 C10 H10A 109.5 . .
C9 C10 H10B 109.5 . .
H10A C10 H10B 109.5 . .
C9 C10 H10C 109.5 . .
H10A C10 H10C 109.5 . .
H10B C10 H10C 109.5 . .
C12 C11 C16 118.7(7) . .
C12 C11 P1 123.1(6) . .
C16 C11 P1 118.0(6) . .
C11 C12 C13 120.3(8) . .
C11 C12 H12 119.9 . .
C13 C12 H12 119.9 . .
C12 C13 C14 119.7(9) . .
C12 C13 H13 120.1 . .
C14 C13 H13 120.1 . .
C15 C14 C13 120.2(8) . .
C15 C14 H14 119.9 . .
C13 C14 H14 119.9 . .
C14 C15 C16 121.1(9) . .
C14 C15 H15 119.4 . .
C16 C15 H15 119.4 . .
C15 C16 C11 119.9(8) . .
C15 C16 H16 120.0 . .
C11 C16 H16 120.0 . .
C22 C17 C18 118.2(8) . .
C22 C17 P1 124.1(7) . .
C18 C17 P1 117.6(6) . .
C19 C18 C17 120.6(10) . .
C19 C18 H18 119.7 . .
C17 C18 H18 119.7 . .
C20 C19 C18 120.1(12) . .
C20 C19 H19 119.9 . .
C18 C19 H19 119.9 . .
C21 C20 C19 119.7(10) . .
C21 C20 H20 120.1 . .
C19 C20 H20 120.1 . .
C20 C21 C22 121.1(11) . .
C20 C21 H21 119.4 . .
C22 C21 H21 119.4 . .
C17 C22 C21 120.3(11) . .
C17 C22 H22 119.9 . .
C21 C22 H22 119.9 . .
N1 B1 N1 107.5(6) 2_655 3_665
N1 B1 N1 107.5(6) 2_655 .
N1 B1 N1 107.5(6) 3_665 .
N1 B1 H1B1 111.4(6) 2_655 .
N1 B1 H1B1 111.4(6) 3_665 .
N1 B1 H1B1 111.4(6) . .
N4 B2 N4 108.0(6) 3_665 2_655
N4 B2 N4 108.0(6) 3_665 .
N4 B2 N4 108.0(6) 2_655 .
N4 B2 H1B2 110.9(5) 3_665 .
N4 B2 H1B2 110.9(5) 2_655 .
N4 B2 H1B2 110.9(5) . .
Cl3 C23 Cl2 118(4) . .
Cl3 C23 H23A 107.7 . .
Cl2 C23 H23A 107.7 . .
Cl3 C23 H23B 107.7 . .
Cl2 C23 H23B 107.7 . .
H23A C23 H23B 107.1 . .

loop_
_geom_bond_atom_site_label_1
_geom_bond_atom_site_label_2
_geom_bond_distance
_geom_bond_site_symmetry_2
W1 N2 2.288(6) .
W1 N2 2.288(6) 2_655
W1 N2 2.288(6) 3_665
W1 S1 2.3013(19) .
W1 S1 2.3013(19) 3_665
W1 S1 2.3013(19) 2_655
W1 Cu1 2.6679(10) 3_665
W1 Cu1 2.6680(10) .
W1 Cu1 2.6680(10) 2_655
W2 N3 2.281(6) 3_665
W2 N3 2.281(6) 2_655
W2 N3 2.281(6) .
W2 S2 2.3018(17) .
W2 S2 2.3018(18) 2_655
W2 S2 2.3018(17) 3_665
W2 Cu2 2.6834(9) 2_655
W2 Cu2 2.6834(9) 3_665
W2 Cu2 2.6835(9) .
Cu1 S3 2.208(2) .
Cu1 S1 2.217(2) .
Cu1 S1 2.223(2) 3_665
Cu1 Cl1 2.711(9) .
Cu1 Cu1 2.9615(16) 3_665
Cu1 Cu1 2.9615(16) 2_655
Cu2 S2 2.2206(19) 3_665
Cu2 S2 2.221(2) .
Cu2 S4 2.223(2) .
Cu2 Cl1 2.683(9) .
Cu2 Cu2 2.9947(15) 2_655
Cu2 Cu2 2.9947(15) 3_665
P1 C17 1.806(8) .
P1 C11 1.809(8) .
P1 S3 2.015(3) .
P1 S4 2.020(3) .
P2 F1 1.562(6) 3_565
P2 F1 1.562(6) 2_665
P2 F1 1.562(6) 14_455
P2 F1 1.562(6) 15
P2 F1 1.562(6) .
P2 F1 1.562(6) 13_565
S1 Cu1 2.222(2) 2_655
S2 Cu2 2.221(2) 2_655
Cl1 Cu2 2.683(9) 2_655
Cl1 Cu2 2.683(9) 3_665
Cl1 Cu1 2.711(9) 3_665
Cl1 Cu1 2.711(9) 2_655
N1 C2 1.362(11) .
N1 N2 1.383(9) .
N1 B1 1.538(9) .
N2 C4 1.335(10) .
N3 C9 1.366(10) .
N3 N4 1.367(8) .
N4 C7 1.353(10) .
N4 B2 1.531(8) .
C1 C2 1.493(14) .
C2 C3 1.359(14) .
C3 C4 1.394(11) .
C3 H3 0.9300 .
C4 C5 1.491(12) .
C5 H5A 0.9600 .
C5 H5B 0.9600 .
C5 H5C 0.9600 .
C6 C7 1.483(12) .
C6 H6A 0.9600 .
C6 H6B 0.9600 .
C6 H6C 0.9600 .
C7 C8 1.380(12) .
C8 C9 1.390(10) .
C8 H8 0.9300 .
C9 C10 1.464(11) .
C10 H10A 0.9600 .
C10 H10B 0.9600 .
C10 H10C 0.9600 .
C11 C12 1.377(11) .
C11 C16 1.394(11) .
C12 C13 1.380(12) .
C12 H12 0.9300 .
C13 C14 1.387(14) .
C13 H13 0.9300 .
C14 C15 1.333(14) .
C14 H14 0.9300 .
C15 C16 1.378(12) .
C15 H15 0.9300 .
C16 H16 0.9300 .
C17 C22 1.356(12) .
C17 C18 1.398(13) .
C18 C19 1.376(14) .
C18 H18 0.9300 .
C19 C20 1.355(18) .
C19 H19 0.9300 .
C20 C21 1.351(18) .
C20 H20 0.9300 .
C21 C22 1.385(14) .
C21 H21 0.9300 .
C22 H22 0.9300 .
B1 N1 1.538(9) 2_655
B1 N1 1.538(9) 3_665
B1 H1B1 1.15(2) .
B2 N4 1.531(8) 3_665
B2 N4 1.531(8) 2_655
B2 H1B2 1.15(2) .
C23 Cl3 1.40(5) .
C23 Cl2 1.75(5) .
C23 H23A 0.9700 .
C23 H23B 0.9700 .

loop_
_publcif_info_datablock.id
_publcif_info_datablock.publ_exptl
_publcif_info_datablock.publ_geom
_publcif_info_datablock.structure
{1ca2fa55-b5ad-4ef6-b52e-b224027af6a3} y y y

loop_
_publcif_info_cif.paper_type
E
